data_2016649
loop_
_publ_author_name
'Donnelly, Katie'
'Gallagher, John F.'
'Lough, Alan J.'

_publ_section_title
;
 Assembling an isomer grid: the isomorphous 4-, 3- and
 2-fluoro-<i>N</i>'-(4-pyridyl)benzamides
;
_journal_coeditor_code SK3227
_journal_issue 6
_journal_name_full 'Acta Crystallographica Section C'
_journal_page_first o335
_journal_page_last o340
_journal_paper_doi 10.1107/S0108270108012067
_journal_volume 64
_journal_year 2008
_chemical_formula_iupac 'C12 H9 F N2 O'
_chemical_formula_moiety 'C12 H9 F N2 O'
_chemical_formula_structural 'C12 H9 F N2 O'
_chemical_formula_sum 'C12 H9 F N2 O'
_chemical_formula_weight 216.21
_chemical_melting_point 458
_chemical_name_systematic
;
4-fluoro-<i>N</i>'-(4-pyridyl)benzamide
;
_space_group_IT_number 14
_symmetry_cell_setting monoclinic
_symmetry_space_group_name_Hall '-P 2ybc'
_symmetry_space_group_name_H-M 'P 1 21/c 1'
_atom_sites_solution_hydrogens geom
_atom_sites_solution_primary direct
_atom_sites_solution_secondary difmap
_cell_angle_alpha 90.00
_cell_angle_beta 95.602(3)
_cell_angle_gamma 90.00
_cell_formula_units_Z 4
_cell_length_a 5.6506(3)
_cell_length_b 11.3882(8)
_cell_length_c 15.4314(8)
_cell_measurement_reflns_used 3825
_cell_measurement_temperature 150.0(10)
_cell_measurement_theta_max 27.48
_cell_measurement_theta_min 2.55
_cell_volume 988.27(10)
_computing_cell_refinement 'DENZO-SMN (Otwinowski & Minor, 1997)'
_computing_data_collection 'KappaCCD Server software (Nonius, 1997)'
_computing_data_reduction 'DENZO-SMN (Otwinowski & Minor, 1997)'
_computing_molecular_graphics 'PLATON (Spek, 2003)'
_computing_publication_material 'SHELXL97 (Sheldrick, 2008) and PREP8 (Ferguson, 1998)'
_computing_structure_refinement 'SHELXL97 (Sheldrick, 2008) and SORTX (McArdle, 1995)'
_computing_structure_solution 'SHELXS97 (Sheldrick, 2008)'
_diffrn_ambient_temperature 150.0(10)
_diffrn_measured_fraction_theta_full 0.992
_diffrn_measured_fraction_theta_max 0.992
_diffrn_measurement_device 'Nonius KappaCCD'
_diffrn_measurement_method '\f, \w scans with \k offsets'
_diffrn_radiation_monochromator graphite
_diffrn_radiation_source 'fine-focus sealed X-ray tube'
_diffrn_radiation_type 'Molybdenum K\a'
_diffrn_radiation_wavelength 0.71073
_diffrn_reflns_av_R_equivalents 0.0524
_diffrn_reflns_av_sigmaI/netI 0.0568
_diffrn_reflns_limit_h_max 7
_diffrn_reflns_limit_h_min -7
_diffrn_reflns_limit_k_max 14
_diffrn_reflns_limit_k_min -13
_diffrn_reflns_limit_l_max 19
_diffrn_reflns_limit_l_min -19
_diffrn_reflns_number 7401
_diffrn_reflns_theta_full 27.47
_diffrn_reflns_theta_max 27.47
_diffrn_reflns_theta_min 2.65
_diffrn_standards_number 2916
_exptl_absorpt_coefficient_mu 0.108
_exptl_absorpt_correction_T_max 0.988
_exptl_absorpt_correction_T_min 0.893
_exptl_absorpt_correction_type multi-scan
_exptl_absorpt_process_details '(SORTAV; Blessing, 1995)'
_exptl_crystal_colour colourless
_exptl_crystal_density_diffrn 1.453
_exptl_crystal_description block
_exptl_crystal_F_000 448
_exptl_crystal_size_max 0.26
_exptl_crystal_size_mid 0.14
_exptl_crystal_size_min 0.12
_refine_diff_density_max 0.280
_refine_diff_density_min -0.308
_refine_ls_extinction_method none
_refine_ls_goodness_of_fit_ref 1.030
_refine_ls_hydrogen_treatment mixed
_refine_ls_matrix_type full
_refine_ls_number_parameters 149
_refine_ls_number_reflns 2246
_refine_ls_number_restraints 0
_refine_ls_restrained_S_all 1.030
_refine_ls_R_factor_all 0.0902
_refine_ls_R_factor_gt 0.0512
_refine_ls_shift/su_max 0.000
_refine_ls_shift/su_mean 0.000
_refine_ls_structure_factor_coef Fsqd
_refine_ls_weighting_details 'w=1/[\s^2^(Fo^2^)+(0.0836P)^2^] where P=(Fo^2^+2Fc^2^)/3'
_refine_ls_weighting_scheme calc
_refine_ls_wR_factor_gt 0.1226
_refine_ls_wR_factor_ref 0.1468
_reflns_number_gt 1465
_reflns_number_total 2246
_reflns_threshold_expression I>2\s(I)
_cod_data_source_file sk3227.cif
_cod_data_source_block I
_cod_depositor_comments
;
The following automatic conversions were performed:
'_symmetry_cell_setting' value 'Monoclinic' changed to 'monoclinic'
according to '/home/saulius/struct/CIF-dictionaries/cif_core.dic'
dictionary named 'cif_core.dic' version 2.4.1 from 2010-06-29.

Automatic conversion script
Id: cif_fix_enum 1527 2010-12-29 10:47:43Z saulius 

The following automatic conversions were performed:

'_symmetry_cell_setting' value 'Monoclinic' changed to 'monoclinic'
according to /home/saulius/struct/CIF-dictionaries/cif_core.dic
dictionary named 'cif_core.dic' version 2.4.1 from 2010-06-29.

Automatic conversion script
Id: cif_fix_values 1715 2011-07-08 13:25:40Z adriana 
;
_cod_original_sg_symbol_H-M 'P 21/c'
_cod_database_code 2016649

loop_
_symmetry_equiv_pos_as_xyz
'x, y, z'
'-x, y+1/2, -z+1/2'
'-x, -y, -z'
'x, -y-1/2, z-1/2'

loop_
_atom_site_type_symbol
_atom_site_label
_atom_site_fract_x
_atom_site_fract_y
_atom_site_fract_z
_atom_site_U_iso_or_equiv
_atom_site_adp_type
_atom_site_calc_flag
_atom_site_refinement_flags
_atom_site_occupancy
F F14 0.8735(2) 0.46409(10) 0.64546(7) 0.0433(4) Uani d . 1
O O1 1.0970(2) 0.04686(11) 0.40121(8) 0.0315(4) Uani d . 1
C C1 0.9026(3) 0.08923(17) 0.41224(11) 0.0251(4) Uani d . 1
N N1 0.6915(3) 0.05045(15) 0.37056(10) 0.0278(4) Uani d . 1
C C11 0.8830(3) 0.18991(17) 0.47289(11) 0.0238(4) Uani d . 1
C C12 1.0694(3) 0.27022(17) 0.48160(11) 0.0254(4) Uani d . 1
C C13 1.0653(3) 0.36349(17) 0.53916(11) 0.0289(5) Uani d . 1
C C14 0.8749(3) 0.37344(18) 0.58769(11) 0.0299(5) Uani d . 1
C C15 0.6878(3) 0.29550(18) 0.58138(11) 0.0294(5) Uani d . 1
C C16 0.6910(3) 0.20322(17) 0.52267(11) 0.0273(5) Uani d . 1
C C21 0.6586(3) -0.04340(17) 0.31258(11) 0.0245(4) Uani d . 1
C C22 0.4437(3) -0.05136(17) 0.26019(12) 0.0284(5) Uani d . 1
C C23 0.4087(3) -0.14270(18) 0.20207(12) 0.0306(5) Uani d . 1
N N24 0.5668(3) -0.22853(15) 0.19251(9) 0.0298(4) Uani d . 1
C C25 0.7701(3) -0.22039(17) 0.24471(11) 0.0275(5) Uani d . 1
C C26 0.8244(3) -0.13173(17) 0.30464(11) 0.0261(5) Uani d . 1
H H1 0.581(4) 0.100(2) 0.3688(13) 0.045(7) Uiso d . 1
H H12 1.2003 0.2611 0.4479 0.031 Uiso calc R 1
H H13 1.1911 0.4192 0.5449 0.035 Uiso calc R 1
H H15 0.5596 0.3046 0.6163 0.035 Uiso calc R 1
H H16 0.5626 0.1491 0.5163 0.033 Uiso calc R 1
H H22 0.3228 0.0057 0.2646 0.034 Uiso calc R 1
H H23 0.2623 -0.1452 0.1662 0.037 Uiso calc R 1
H H25 0.8858 -0.2801 0.2402 0.033 Uiso calc R 1
H H26 0.9723 -0.1313 0.3397 0.031 Uiso calc R 1

loop_
_atom_site_aniso_label
_atom_site_aniso_U_11
_atom_site_aniso_U_22
_atom_site_aniso_U_33
_atom_site_aniso_U_12
_atom_site_aniso_U_13
_atom_site_aniso_U_23
F14 0.0488(7) 0.0369(8) 0.0442(7) 0.0033(6) 0.0048(6) -0.0195(6)
O1 0.0278(7) 0.0295(9) 0.0376(8) 0.0023(6) 0.0047(6) -0.0049(6)
C1 0.0285(10) 0.0254(11) 0.0212(9) 0.0021(8) 0.0013(7) 0.0024(8)
N1 0.0270(8) 0.0271(10) 0.0284(9) 0.0044(8) -0.0029(7) -0.0055(7)
C11 0.0257(9) 0.0236(11) 0.0213(9) 0.0050(8) -0.0021(7) 0.0026(8)
C12 0.0248(9) 0.0260(11) 0.0253(9) 0.0034(8) 0.0015(7) 0.0013(8)
C13 0.0287(9) 0.0248(11) 0.0318(10) 0.0008(8) -0.0033(8) -0.0003(9)
C14 0.0370(10) 0.0255(11) 0.0259(10) 0.0078(9) -0.0041(8) -0.0072(8)
C15 0.0264(9) 0.0353(13) 0.0267(10) 0.0072(8) 0.0036(8) -0.0010(9)
C16 0.0258(9) 0.0290(12) 0.0261(9) 0.0022(8) -0.0024(8) -0.0004(8)
C21 0.0276(9) 0.0244(11) 0.0216(9) -0.0011(8) 0.0034(7) 0.0001(8)
C22 0.0243(9) 0.0302(12) 0.0302(10) 0.0016(8) 0.0011(8) -0.0017(9)
C23 0.0249(9) 0.0350(13) 0.0316(10) -0.0004(9) 0.0005(8) -0.0017(9)
N24 0.0291(8) 0.0314(10) 0.0288(9) -0.0022(7) 0.0023(7) -0.0061(7)
C25 0.0300(10) 0.0248(11) 0.0278(10) 0.0006(8) 0.0026(8) 0.0011(9)
C26 0.0271(9) 0.0271(11) 0.0235(9) 0.0009(8) -0.0009(7) 0.0029(8)

loop_
_atom_type_symbol
_atom_type_description
_atom_type_scat_dispersion_real
_atom_type_scat_dispersion_imag
_atom_type_scat_source
C C 0.0033 0.0016 'International Tables Vol C Tables 4.2.6.8 and 6.1.1.4'
H H 0.0000 0.0000 'International Tables Vol C Tables 4.2.6.8 and 6.1.1.4'
N N 0.0061 0.0033 'International Tables Vol C Tables 4.2.6.8 and 6.1.1.4'
O O 0.0106 0.0060 'International Tables Vol C Tables 4.2.6.8 and 6.1.1.4'
F F 0.0171 0.0103 'International Tables Vol C Tables 4.2.6.8 and 6.1.1.4'

loop_
_geom_angle_atom_site_label_1
_geom_angle_atom_site_label_2
_geom_angle_atom_site_label_3
_geom_angle
C1 N1 C21 127.07(16)
O1 C1 N1 123.90(18)
O1 C1 C11 120.78(16)
N1 C1 C11 115.31(16)
C12 C11 C1 117.66(16)
C16 C11 C1 122.52(17)
C12 C11 C16 119.77(17)
C13 C12 C11 120.37(17)
C14 C13 C12 118.38(18)
F14 C14 C13 118.23(17)
F14 C14 C15 118.73(17)
C13 C14 C15 123.03(18)
C14 C15 C16 118.37(17)
C15 C16 C11 120.07(17)
C26 C21 N1 124.28(16)
C26 C21 C22 117.31(17)
N1 C21 C22 118.39(16)
C23 C22 C21 119.26(17)
N24 C23 C22 124.60(16)
C25 N24 C23 115.11(16)
N24 C25 C26 124.99(18)
C25 C26 C21 118.71(16)
C1 N1 H1 113.8(15)
C21 N1 H1 116.5(15)
C13 C12 H12 119.8
C11 C12 H12 119.8
C14 C13 H13 120.8
C12 C13 H13 120.8
C14 C15 H15 120.8
C16 C15 H15 120.8
C15 C16 H16 120.0
C11 C16 H16 120.0
C23 C22 H22 120.4
C21 C22 H22 120.4
N24 C23 H23 117.7
C22 C23 H23 117.7
N24 C25 H25 117.5
C26 C25 H25 117.5
C25 C26 H26 120.6
C21 C26 H26 120.6

loop_
_geom_bond_atom_site_label_1
_geom_bond_atom_site_label_2
_geom_bond_distance
F14 C14 1.365(2)
O1 C1 1.227(2)
N1 C1 1.372(2)
N1 C21 1.395(2)
C1 C11 1.491(3)
C11 C12 1.392(3)
C11 C16 1.397(2)
C12 C13 1.386(2)
C13 C14 1.374(3)
C14 C15 1.377(3)
C15 C16 1.389(3)
C21 C26 1.388(3)
C21 C22 1.395(2)
C22 C23 1.375(3)
N24 C23 1.342(2)
N24 C25 1.340(2)
C25 C26 1.383(2)
N1 H1 0.84(2)
C12 H12 0.9500
C13 H13 0.9500
C15 H15 0.9500
C16 H16 0.9500
C22 H22 0.9500
C23 H23 0.9500
C25 H25 0.9500
C26 H26 0.9500

loop_
_geom_hbond_atom_site_label_D
_geom_hbond_atom_site_label_H
_geom_hbond_atom_site_label_A
_geom_hbond_site_symmetry_A
_geom_hbond_distance_DH
_geom_hbond_distance_HA
_geom_hbond_distance_DA
_geom_hbond_angle_DHA
_geom_hbond_publ_flag
N1 H1 N24 2_655 0.84(2) 2.29(2) 3.022(2) 146(2) yes
C26 H26 O1 . 0.95 2.32 2.878(2) 117 yes
C26 H26 Cg1 3_756 0.95 2.71 3.373(2) 128 yes

loop_
_geom_torsion_atom_site_label_1
_geom_torsion_atom_site_label_2
_geom_torsion_atom_site_label_3
_geom_torsion_atom_site_label_4
_geom_torsion
_geom_torsion_publ_flag
O1 C1 N1 C21 2.5(3) yes
O1 C1 C11 C12 32.0(2) yes
C11 C1 N1 C21 -178.28(16) yes
C1 N1 C21 C26 17.7(3) yes
N1 C1 C11 C12 -147.30(17) ?
O1 C1 C11 C16 -145.58(18) ?
N1 C1 C11 C16 35.1(2) ?
C16 C11 C12 C13 -0.2(3) ?
C1 C11 C12 C13 -177.84(15) ?
C11 C12 C13 C14 0.8(3) ?
C12 C13 C14 F14 178.80(15) ?
C12 C13 C14 C15 -0.4(3) ?
F14 C14 C15 C16 -179.75(15) ?
C13 C14 C15 C16 -0.6(3) ?
C14 C15 C16 C11 1.1(3) ?
C12 C11 C16 C15 -0.8(3) ?
C1 C11 C16 C15 176.75(16) ?
C1 N1 C21 C22 -163.85(17) ?
C26 C21 C22 C23 -2.0(3) ?
N1 C21 C22 C23 179.44(17) ?
C25 N24 C23 C22 -0.1(3) ?
C21 C22 C23 N24 1.4(3) ?
C23 N24 C25 C26 -0.6(3) ?
N24 C25 C26 C21 0.0(3) ?
N1 C21 C26 C25 179.81(16) ?
C22 C21 C26 C25 1.3(3) ?

loop_
_cod_related_entry_id
_cod_related_entry_database
_cod_related_entry_code
1 ChemSpider 952156
